data_2018728
loop_
_publ_author_name
'Kiyotani, Tamiko'
'Sugawara, Yoko'

_publ_section_title
;
 <small>L</small>-Leucylglycine 0.67-hydrate and
 [(4<i>S</i>)-2,2-dimethyl-4-(2-methylpropyl)-5-oxoimidazolidin-3-ium-1-yl]acetate
;
_journal_coeditor_code UK3056
_journal_issue 12
_journal_name_full 'Acta Crystallographica Section C'
_journal_page_first o498
_journal_page_last o501
_journal_paper_doi 10.1107/S010827011204810X
_journal_volume 68
_journal_year 2012
_chemical_formula_iupac 'C11 H20 N2 O3'
_chemical_formula_moiety 'C11 H20 N2 O3'
_chemical_formula_sum 'C11 H20 N2 O3'
_chemical_formula_weight 228.29
_chemical_name_systematic
;
[(4<i>S</i>)-2,2-dimethyl-4-(2-methylpropyl)-
5-oxoimidazolidin-3-ium-1-yl]acetate
;
_space_group_IT_number 1
_symmetry_cell_setting triclinic
_symmetry_space_group_name_Hall 'P 1'
_symmetry_space_group_name_H-M 'P 1'
_atom_sites_solution_hydrogens geom
_atom_sites_solution_primary direct
_atom_sites_solution_secondary difmap
_audit_creation_method SHELXL-97
_cell_angle_alpha 90.202(11)
_cell_angle_beta 98.272(8)
_cell_angle_gamma 107.193(11)
_cell_formula_units_Z 1
_cell_length_a 6.0060(14)
_cell_length_b 6.8782(18)
_cell_length_c 7.9717(18)
_cell_measurement_reflns_used 871
_cell_measurement_temperature 298(2)
_cell_measurement_theta_max 25.0197
_cell_measurement_theta_min 5.4096
_cell_volume 310.96(13)
_computing_cell_refinement 'CrystalClear (Rigaku/MSC, 2006)'
_computing_data_collection 'CrystalClear (Rigaku/MSC, 2006)'
_computing_data_reduction 'CrystalClear (Rigaku/MSC, 2006)'
_computing_molecular_graphics 'Mercury (Macrae <i>et al</i>., 2006)'
_computing_publication_material
;
Yadokari-XG 2009 (Kabuto <i>et al</i>., 2009)
;
_computing_structure_refinement 'SHELXL97 (Sheldrick, 2008)'
_computing_structure_solution 'SHELXS97 (Sheldrick, 2008)'
_diffrn_ambient_temperature 298(2)
_diffrn_detector_area_resol_mean 14.2959
_diffrn_measured_fraction_theta_full 0.990
_diffrn_measured_fraction_theta_max 0.990
_diffrn_measurement_device_type 'Rigaku Mercury CCD area-detector'
_diffrn_measurement_method \w
_diffrn_radiation_monochromator graphite
_diffrn_radiation_source 'rotating anode'
_diffrn_radiation_type MoK\a
_diffrn_radiation_wavelength 0.71070
_diffrn_reflns_av_R_equivalents 0.0132
_diffrn_reflns_av_sigmaI/netI 0.0153
_diffrn_reflns_limit_h_max 7
_diffrn_reflns_limit_h_min -7
_diffrn_reflns_limit_k_max 8
_diffrn_reflns_limit_k_min -8
_diffrn_reflns_limit_l_max 10
_diffrn_reflns_limit_l_min -10
_diffrn_reflns_number 3600
_diffrn_reflns_theta_full 27.46
_diffrn_reflns_theta_max 27.46
_diffrn_reflns_theta_min 3.10
_exptl_absorpt_coefficient_mu 0.089
_exptl_absorpt_correction_T_max 1.0000
_exptl_absorpt_correction_T_min 0.6608
_exptl_absorpt_correction_type multi-scan
_exptl_absorpt_process_details
;
(CrystalClear; Rigaku/MSC, 2006)
;
_exptl_crystal_colour colorless
_exptl_crystal_density_diffrn 1.219
_exptl_crystal_density_method 'not measured'
_exptl_crystal_description plate
_exptl_crystal_F_000 124
_exptl_crystal_size_max 0.60
_exptl_crystal_size_mid 0.55
_exptl_crystal_size_min 0.04
_refine_diff_density_max 0.166
_refine_diff_density_min -0.150
_refine_ls_extinction_method none
_refine_ls_goodness_of_fit_ref 1.042
_refine_ls_hydrogen_treatment constr
_refine_ls_matrix_type full
_refine_ls_number_parameters 149
_refine_ls_number_reflns 2526
_refine_ls_number_restraints 3
_refine_ls_restrained_S_all 1.042
_refine_ls_R_factor_all 0.0346
_refine_ls_R_factor_gt 0.0342
_refine_ls_shift/su_max 0.000
_refine_ls_shift/su_mean 0.000
_refine_ls_structure_factor_coef Fsqd
_refine_ls_weighting_details 'calc w=1/[\s^2^(Fo^2^)+(0.0586P)^2^+0.0404P] where P=(Fo^2^+2Fc^2^)/3'
_refine_ls_weighting_scheme calc
_refine_ls_wR_factor_gt 0.0926
_refine_ls_wR_factor_ref 0.0934
_reflns_number_gt 2501
_reflns_number_total 2526
_reflns_threshold_expression I>2sigma(I)
_cod_data_source_file uk3056.cif
_cod_data_source_block II
_cod_database_code 2018728
_cod_database_fobs_code 2018728

loop_
_symmetry_equiv_pos_as_xyz
'x, y, z'

loop_
_atom_site_type_symbol
_atom_site_label
_atom_site_fract_x
_atom_site_fract_y
_atom_site_fract_z
_atom_site_U_iso_or_equiv
_atom_site_adp_type
_atom_site_calc_flag
_atom_site_refinement_flags
_atom_site_occupancy
_atom_site_symmetry_multiplicity
N N1 0.89234(19) 0.34603(16) 0.50248(15) 0.0294(2) Uani d . 1 1
C C2 1.0403(2) 0.48160(19) 0.39433(17) 0.0289(3) Uani d . 1 1
N N3 1.16888(18) 0.65959(15) 0.51877(14) 0.0259(2) Uani d . 1 1
H H3A 1.3170 0.7153 0.4974 0.031 Uiso calc R 1 1
H H3B 1.0942 0.7557 0.5091 0.031 Uiso calc R 1 1
C C4 1.1729(2) 0.5814(2) 0.69338(17) 0.0319(3) Uani d . 1 1
H H4 1.3162 0.5409 0.7245 0.038 Uiso calc R 1 1
C C5 0.9605(3) 0.3930(2) 0.67005(19) 0.0355(3) Uani d . 1 1
O O5 0.8677(3) 0.2983(2) 0.78350(17) 0.0605(4) Uani d . 1 1
C C6 0.7115(2) 0.1578(2) 0.4436(2) 0.0351(3) Uani d . 1 1
H H6A 0.6636 0.1627 0.3226 0.042 Uiso calc R 1 1
H H6B 0.5752 0.1484 0.4988 0.042 Uiso calc R 1 1
C C7 0.7863(2) -0.0356(2) 0.47641(18) 0.0308(3) Uani d . 1 1
O O7A 1.00096(18) -0.01889(16) 0.49825(17) 0.0444(3) Uani d . 1 1
O O7B 0.62318(19) -0.19790(16) 0.47462(18) 0.0469(3) Uani d . 1 1
C C8 1.1626(3) 0.7353(3) 0.82590(19) 0.0382(3) Uani d . 1 1
H H8A 1.1323 0.6662 0.9299 0.046 Uiso calc R 1 1
H H8B 1.0302 0.7858 0.7874 0.046 Uiso calc R 1 1
C C9 1.3845(3) 0.9170(2) 0.86607(19) 0.0392(3) Uani d . 1 1
H H9 1.4286 0.9730 0.7586 0.047 Uiso calc R 1 1
C C10 1.5902(4) 0.8572(4) 0.9603(3) 0.0627(5) Uani d . 1 1
H H10A 1.7268 0.9747 0.9799 0.075 Uiso calc R 1 1
H H10B 1.6225 0.7550 0.8936 0.075 Uiso calc R 1 1
H H10C 1.5515 0.8039 1.0671 0.075 Uiso calc R 1 1
C C11 1.3345(4) 1.0817(4) 0.9684(3) 0.0659(6) Uani d . 1 1
H H11A 1.3015 1.0330 1.0776 0.079 Uiso calc R 1 1
H H11B 1.2008 1.1154 0.9095 0.079 Uiso calc R 1 1
H H11C 1.4695 1.2007 0.9829 0.079 Uiso calc R 1 1
C C21 1.2178(3) 0.3901(3) 0.3314(3) 0.0460(4) Uani d . 1 1
H H21A 1.3131 0.3550 0.4267 0.055 Uiso calc R 1 1
H H21B 1.3168 0.4878 0.2671 0.055 Uiso calc R 1 1
H H21C 1.1349 0.2699 0.2606 0.055 Uiso calc R 1 1
C C22 0.8964(3) 0.5542(3) 0.24924(19) 0.0404(3) Uani d . 1 1
H H22A 0.8297 0.4466 0.1631 0.048 Uiso calc R 1 1
H H22B 0.9964 0.6700 0.2020 0.048 Uiso calc R 1 1
H H22C 0.7720 0.5920 0.2909 0.048 Uiso calc R 1 1

loop_
_atom_site_aniso_label
_atom_site_aniso_U_11
_atom_site_aniso_U_22
_atom_site_aniso_U_33
_atom_site_aniso_U_12
_atom_site_aniso_U_13
_atom_site_aniso_U_23
N1 0.0284(5) 0.0175(5) 0.0422(6) 0.0051(4) 0.0084(4) 0.0028(4)
C2 0.0286(6) 0.0200(6) 0.0393(7) 0.0066(5) 0.0110(5) -0.0003(5)
N3 0.0240(5) 0.0191(5) 0.0364(5) 0.0071(4) 0.0090(4) 0.0029(4)
C4 0.0298(6) 0.0287(7) 0.0372(7) 0.0081(5) 0.0063(5) 0.0059(5)
C5 0.0378(7) 0.0261(7) 0.0423(7) 0.0069(6) 0.0107(6) 0.0094(5)
O5 0.0680(8) 0.0503(8) 0.0520(7) -0.0041(6) 0.0191(6) 0.0172(6)
C6 0.0254(6) 0.0203(6) 0.0578(8) 0.0062(5) 0.0024(6) 0.0039(6)
C7 0.0280(6) 0.0189(6) 0.0458(7) 0.0059(5) 0.0091(5) 0.0009(5)
O7A 0.0281(5) 0.0238(5) 0.0819(8) 0.0104(4) 0.0048(5) 0.0047(5)
O7B 0.0343(6) 0.0211(5) 0.0859(9) 0.0026(4) 0.0238(6) -0.0004(5)
C8 0.0367(7) 0.0425(8) 0.0341(6) 0.0076(6) 0.0100(6) -0.0004(6)
C9 0.0392(7) 0.0384(8) 0.0350(6) 0.0054(6) 0.0034(6) -0.0005(6)
C10 0.0426(9) 0.0673(14) 0.0731(13) 0.0155(9) -0.0057(9) -0.0028(10)
C11 0.0676(13) 0.0549(12) 0.0697(12) 0.0181(10) -0.0065(10) -0.0214(10)
C21 0.0414(8) 0.0323(8) 0.0697(10) 0.0114(6) 0.0255(8) -0.0075(7)
C22 0.0463(9) 0.0368(8) 0.0352(7) 0.0089(6) 0.0047(6) 0.0028(6)

loop_
_atom_type_symbol
_atom_type_description
_atom_type_scat_dispersion_real
_atom_type_scat_dispersion_imag
_atom_type_scat_source
C C 0.0033 0.0016 'International Tables Vol C Tables 4.2.6.8 and 6.1.1.4'
N N 0.0061 0.0033 'International Tables Vol C Tables 4.2.6.8 and 6.1.1.4'
O O 0.0106 0.0060 'International Tables Vol C Tables 4.2.6.8 and 6.1.1.4'
H H 0.0000 0.0000 'International Tables Vol C Tables 4.2.6.8 and 6.1.1.4'

loop_
_geom_angle_atom_site_label_1
_geom_angle_atom_site_label_2
_geom_angle_atom_site_label_3
_geom_angle
C5 N1 C6 120.35(12)
C5 N1 C2 114.20(11)
C6 N1 C2 124.73(12)
N1 C2 N3 100.61(10)
N1 C2 C22 112.45(11)
N3 C2 C22 109.03(10)
N1 C2 C21 112.66(11)
N3 C2 C21 109.70(12)
C22 C2 C21 111.77(13)
C4 N3 C2 107.84(10)
C4 N3 H3A 110.1
C2 N3 H3A 110.1
C4 N3 H3B 110.1
C2 N3 H3B 110.1
H3A N3 H3B 108.5
N3 C4 C8 113.12(11)
N3 C4 C5 102.15(11)
C8 C4 C5 113.55(12)
N3 C4 H4 109.3
C8 C4 H4 109.3
C5 C4 H4 109.3
O5 C5 N1 125.63(15)
O5 C5 C4 125.88(14)
N1 C5 C4 108.49(12)
N1 C6 C7 114.65(10)
N1 C6 H6A 108.6
C7 C6 H6A 108.6
N1 C6 H6B 108.6
C7 C6 H6B 108.6
H6A C6 H6B 107.6
O7A C7 O7B 125.68(12)
O7A C7 C6 118.18(12)
O7B C7 C6 116.12(11)
C4 C8 C9 115.07(12)
C4 C8 H8A 108.5
C9 C8 H8A 108.5
C4 C8 H8B 108.5
C9 C8 H8B 108.5
H8A C8 H8B 107.5
C10 C9 C11 110.07(15)
C10 C9 C8 112.21(14)
C11 C9 C8 110.02(15)
C10 C9 H9 108.1
C11 C9 H9 108.1
C8 C9 H9 108.1
C9 C10 H10A 109.5
C9 C10 H10B 109.5
H10A C10 H10B 109.5
C9 C10 H10C 109.5
H10A C10 H10C 109.5
H10B C10 H10C 109.5
C9 C11 H11A 109.5
C9 C11 H11B 109.5
H11A C11 H11B 109.5
C9 C11 H11C 109.5
H11A C11 H11C 109.5
H11B C11 H11C 109.5
C2 C21 H21A 109.5
C2 C21 H21B 109.5
H21A C21 H21B 109.5
C2 C21 H21C 109.5
H21A C21 H21C 109.5
H21B C21 H21C 109.5
C2 C22 H22A 109.5
C2 C22 H22B 109.5
H22A C22 H22B 109.5
C2 C22 H22C 109.5
H22A C22 H22C 109.5
H22B C22 H22C 109.5

loop_
_geom_bond_atom_site_label_1
_geom_bond_atom_site_label_2
_geom_bond_distance
N1 C5 1.3482(19)
N1 C6 1.4469(17)
N1 C2 1.4624(17)
C2 N3 1.5137(17)
C2 C22 1.5186(19)
C2 C21 1.5275(19)
N3 C4 1.4935(17)
N3 H3A 0.9000
N3 H3B 0.9000
C4 C8 1.513(2)
C4 C5 1.515(2)
C4 H4 0.9800
C5 O5 1.2194(19)
C6 C7 1.5363(17)
C6 H6A 0.9700
C6 H6B 0.9700
C7 O7A 1.2467(17)
C7 O7B 1.2472(17)
C8 C9 1.527(2)
C8 H8A 0.9700
C8 H8B 0.9700
C9 C10 1.515(2)
C9 C11 1.518(3)
C9 H9 0.9800
C10 H10A 0.9600
C10 H10B 0.9600
C10 H10C 0.9600
C11 H11A 0.9600
C11 H11B 0.9600
C11 H11C 0.9600
C21 H21A 0.9600
C21 H21B 0.9600
C21 H21C 0.9600
C22 H22A 0.9600
C22 H22B 0.9600
C22 H22C 0.9600

loop_
_geom_hbond_atom_site_label_D
_geom_hbond_atom_site_label_H
_geom_hbond_atom_site_label_A
_geom_hbond_site_symmetry_A
_geom_hbond_distance_DH
_geom_hbond_distance_HA
_geom_hbond_distance_DA
_geom_hbond_angle_DHA
N3 H3A O7B 1_665 0.90 1.79 2.688(2) 172.1
N3 H3B O7A 1_565 0.90 1.80 2.685(2) 169.1

loop_
_geom_torsion_atom_site_label_1
_geom_torsion_atom_site_label_2
_geom_torsion_atom_site_label_3
_geom_torsion_atom_site_label_4
_geom_torsion
_geom_torsion_publ_flag
C5 N1 C2 N3 -16.44(13) yes
C6 N1 C2 N3 173.30(10) ?
C5 N1 C2 C22 -132.31(13) ?
C6 N1 C2 C22 57.43(15) ?
C5 N1 C2 C21 100.30(15) ?
C6 N1 C2 C21 -69.96(16) ?
N1 C2 N3 C4 25.14(11) yes
C22 C2 N3 C4 143.54(11) ?
C21 C2 N3 C4 -93.76(13) ?
C2 N3 C4 C8 -147.13(11) ?
C2 N3 C4 C5 -24.70(12) yes
C6 N1 C5 O5 -7.2(2) ?
C2 N1 C5 O5 -177.93(15) yes
C6 N1 C5 C4 172.17(11) yes
C2 N1 C5 C4 1.44(15) yes
N3 C4 C5 O5 -166.10(15) ?
C8 C4 C5 O5 -44.0(2) ?
N3 C4 C5 N1 14.53(13) yes
C8 C4 C5 N1 136.67(12) ?
C5 N1 C6 C7 -69.75(17) ?
C2 N1 C6 C7 99.95(15) yes
N1 C6 C7 O7A -22.0(2) yes
N1 C6 C7 O7B 159.69(14) ?
N3 C4 C8 C9 -70.17(15) yes
C5 C4 C8 C9 174.00(12) ?
C4 C8 C9 C10 -69.84(18) yes
C4 C8 C9 C11 167.25(15) yes

loop_
_cod_related_entry_id
_cod_related_entry_database
_cod_related_entry_code
1 ChemSpider 30654407
